data_1504707
loop_
_publ_author_name
'Goel, Atul'
'Dixit, Manish'
'Chaurasia, Sumit'
'Kumar, Amit'
'Raghunandan, Resmi'
'Maulik, P. R.'
'Anand, R. S.'

_publ_section_title
;
 Vapor-phase processable novel nonplanar donor-acceptor quateraryls for
 blue OLEDs(#).
;
_journal_issue 12
_journal_name_full 'Organic letters'
_journal_page_first 2553
_journal_page_last 2556
_journal_paper_doi 10.1021/ol8008182
_journal_volume 10
_journal_year 2008
_chemical_formula_moiety 'C33 H32 N2 O2'
_chemical_formula_sum 'C33 H32 N2 O2'
_chemical_formula_weight 488.61
_chemical_melting_point 159.5(5)
_chemical_name_common 1,2,3-terphenylbenzene
_chemical_name_systematic
; 
 1-(4'-methylphenyl)-2,3-bis(4"-methoxyphenyl)-5-piperidin-1-yl)
  -benzene-4-carbonitrile 
;
_space_group_IT_number 14
_symmetry_cell_setting monoclinic
_symmetry_space_group_name_Hall '-P 2yn'
_symmetry_space_group_name_H-M 'P 1 21/n 1'
_atom_sites_solution_hydrogens geom
_atom_sites_solution_primary direct
_atom_sites_solution_secondary difmap
_audit_creation_method SHELXL-97
_cell_angle_alpha 90.00
_cell_angle_beta 104.45(1)
_cell_angle_gamma 90.00
_cell_formula_units_Z 4
_cell_length_a 10.822(1)
_cell_length_b 23.126(3)
_cell_length_c 11.615(1)
_cell_measurement_reflns_used 47
_cell_measurement_temperature 293(2)
_cell_measurement_theta_max 12.49
_cell_measurement_theta_min 3.95
_cell_volume 2814.9(5)
_computing_cell_refinement 'XSCANS (Siemens, 1996)'
_computing_data_collection 'XSCANS (Siemens, 1996)'
_computing_data_reduction 'XSCANS (Siemens, 1996)'
_computing_molecular_graphics 'SHELXTL (Bruker, 1997)'
_computing_publication_material 'SHELXTL (Bruker, 1997)'
_computing_structure_refinement 'SHELXTL (Bruker, 1997)'
_computing_structure_solution 'SHELXTL (Bruker, 1997)'
_diffrn_ambient_temperature 293(2)
_diffrn_measured_fraction_theta_full 1.000
_diffrn_measured_fraction_theta_max 1.000
_diffrn_measurement_device_type 'Bruker P4 diffractometer'
_diffrn_measurement_method \q-2\q
_diffrn_radiation_monochromator graphite
_diffrn_radiation_source 'fine-focus sealed tube'
_diffrn_radiation_type MoK\a
_diffrn_radiation_wavelength 0.71073
_diffrn_reflns_av_R_equivalents 0.0284
_diffrn_reflns_av_sigmaI/netI 0.0723
_diffrn_reflns_limit_h_max 12
_diffrn_reflns_limit_h_min -1
_diffrn_reflns_limit_k_max 1
_diffrn_reflns_limit_k_min -27
_diffrn_reflns_limit_l_max 13
_diffrn_reflns_limit_l_min -13
_diffrn_reflns_number 6108
_diffrn_reflns_theta_full 25.00
_diffrn_reflns_theta_max 25.00
_diffrn_reflns_theta_min 2.01
_diffrn_standards_decay_% NIL
_diffrn_standards_interval_count 97
_diffrn_standards_interval_time 60
_diffrn_standards_number 3
_exptl_absorpt_coefficient_mu 0.072
_exptl_absorpt_correction_type none
_exptl_crystal_colour yellow
_exptl_crystal_density_diffrn 1.153
_exptl_crystal_density_method 'not measured'
_exptl_crystal_description 'rectangular plate'
_exptl_crystal_F_000 1040
_exptl_crystal_size_max 0.30
_exptl_crystal_size_mid 0.25
_exptl_crystal_size_min 0.20
_refine_diff_density_max 0.365
_refine_diff_density_min -0.221
_refine_diff_density_rms 0.042
_refine_ls_extinction_method none
_refine_ls_goodness_of_fit_ref 1.013
_refine_ls_hydrogen_treatment constr
_refine_ls_matrix_type full
_refine_ls_number_parameters 337
_refine_ls_number_reflns 4949
_refine_ls_number_restraints 0
_refine_ls_restrained_S_all 1.013
_refine_ls_R_factor_all 0.1488
_refine_ls_R_factor_gt 0.0685
_refine_ls_shift/su_max 0.000
_refine_ls_shift/su_mean 0.000
_refine_ls_structure_factor_coef Fsqd
_refine_ls_weighting_details 'calc w=1/[\s^2^(Fo^2^)+(0.1031P)^2^+0.1601P] where P=(Fo^2^+2Fc^2^)/3'
_refine_ls_weighting_scheme calc
_refine_ls_wR_factor_gt 0.1717
_refine_ls_wR_factor_ref 0.2107
_reflns_number_gt 2370
_reflns_number_total 4949
_reflns_threshold_expression >2sigma(I)
_cod_data_source_file ol8008182-file004.cif
_cod_data_source_block md178
_cod_depositor_comments
;
The following automatic conversions were performed:

'_chemical_melting_point' value '159-160' was changed to '159.5(5)' -
the average value was taken and precision was
estimated.

'_exptl_absorpt_correction_type' value 'NONE' changed to
'none' according to
/home/saulius/struct/CIF-dictionaries/cif_core.dic dictionary named
'cif_core.dic' version 2.4.1 from 2010-06-29.

Automatic conversion script
Id: cif_fix_values 1715 2011-07-08 13:25:40Z adriana 
;
_cod_original_sg_symbol_H-M 'P 2(1)/n'
_cod_database_code 1504707

loop_
_symmetry_equiv_pos_as_xyz
'x, y, z'
'-x+1/2, y+1/2, -z+1/2'
'-x, -y, -z'
'x-1/2, -y-1/2, z-1/2'

loop_
_atom_site_label
_atom_site_type_symbol
_atom_site_fract_x
_atom_site_fract_y
_atom_site_fract_z
_atom_site_U_iso_or_equiv
_atom_site_adp_type
_atom_site_occupancy
_atom_site_symmetry_multiplicity
_atom_site_calc_flag
_atom_site_refinement_flags
C2 C 0.2397(3) 0.00772(13) 0.0031(3) 0.0478(8) Uani 1 1 d .
C3 C 0.3293(3) 0.02094(13) 0.1105(3) 0.0486(8) Uani 1 1 d .
C4 C 0.3353(3) 0.07798(14) 0.1548(3) 0.0509(8) Uani 1 1 d .
C5 C 0.2524(3) 0.12118(14) 0.0962(3) 0.0568(9) Uani 1 1 d .
C6 C 0.1652(3) 0.10678(14) -0.0087(3) 0.0574(9) Uani 1 1 d .
H6 H 0.1091 0.1350 -0.0481 0.069 Uiso 1 1 calc R
C1 C 0.1584(3) 0.05171(13) -0.0574(2) 0.0490(8) Uani 1 1 d .
C7 C 0.0656(3) 0.04200(14) -0.1737(3) 0.0521(8) Uani 1 1 d .
C8 C 0.0598(3) 0.08088(15) -0.2668(3) 0.0635(10) Uani 1 1 d .
H8 H 0.1151 0.1124 -0.2549 0.076 Uiso 1 1 calc R
C9 C -0.0251(4) 0.07393(17) -0.3753(3) 0.0712(11) Uani 1 1 d .
H9 H -0.0265 0.1010 -0.4349 0.085 Uiso 1 1 calc R
C10 C -0.1080(4) 0.02809(18) -0.3984(3) 0.0684(10) Uani 1 1 d .
C11 C -0.1027(3) -0.01076(16) -0.3074(3) 0.0652(10) Uani 1 1 d .
H11 H -0.1577 -0.0423 -0.3207 0.078 Uiso 1 1 calc R
C12 C -0.0190(3) -0.00446(15) -0.1974(3) 0.0598(9) Uani 1 1 d .
H12 H -0.0189 -0.0316 -0.1382 0.072 Uiso 1 1 calc R
C13 C 0.2324(3) -0.05205(13) -0.0450(3) 0.0491(8) Uani 1 1 d .
C18 C 0.1973(3) -0.09812(14) 0.0159(3) 0.0592(9) Uani 1 1 d .
H18 H 0.1786 -0.0915 0.0887 0.071 Uiso 1 1 calc R
C17 C 0.1895(4) -0.15312(16) -0.0281(3) 0.0782(12) Uani 1 1 d .
H17 H 0.1668 -0.1835 0.0149 0.094 Uiso 1 1 calc R
C16 C 0.2155(5) -0.16334(16) -0.1367(4) 0.0851(13) Uani 1 1 d .
C15 C 0.2524(4) -0.11867(16) -0.1978(3) 0.0723(11) Uani 1 1 d .
H15 H 0.2721 -0.1257 -0.2700 0.087 Uiso 1 1 calc R
C14 C 0.2604(3) -0.06338(14) -0.1527(3) 0.0599(9) Uani 1 1 d .
H14 H 0.2849 -0.0332 -0.1952 0.072 Uiso 1 1 calc R
C19 C 0.4187(3) -0.02356(13) 0.1763(3) 0.0494(8) Uani 1 1 d .
C20 C 0.4967(3) -0.05552(14) 0.1207(3) 0.0566(9) Uani 1 1 d .
H20 H 0.4919 -0.0493 0.0406 0.068 Uiso 1 1 calc R
C21 C 0.5804(3) -0.09590(14) 0.1822(3) 0.0616(9) Uani 1 1 d .
H21 H 0.6324 -0.1163 0.1437 0.074 Uiso 1 1 calc R
C22 C 0.5884(3) -0.10665(14) 0.3010(3) 0.0595(9) Uani 1 1 d .
C23 C 0.5102(3) -0.07703(14) 0.3572(3) 0.0605(9) Uani 1 1 d .
H23 H 0.5134 -0.0846 0.4365 0.073 Uiso 1 1 calc R
C24 C 0.4270(3) -0.03600(14) 0.2954(3) 0.0603(9) Uani 1 1 d .
H24 H 0.3749 -0.0160 0.3344 0.072 Uiso 1 1 calc R
C25 C 0.3715(5) 0.21115(19) 0.1304(4) 0.1079(16) Uani 1 1 d .
H25A H 0.3566 0.2228 0.0479 0.129 Uiso 1 1 calc R
H25B H 0.4481 0.1876 0.1503 0.129 Uiso 1 1 calc R
C26 C 0.3898(6) 0.2648(2) 0.2102(5) 0.147(2) Uani 1 1 d .
H26A H 0.4572 0.2887 0.1938 0.176 Uiso 1 1 calc R
H26B H 0.4155 0.2530 0.2929 0.176 Uiso 1 1 calc R
C27 C 0.2655(8) 0.3005(2) 0.1887(6) 0.162(3) Uani 1 1 d .
H27A H 0.2774 0.3328 0.2435 0.194 Uiso 1 1 calc R
H27B H 0.2440 0.3156 0.1083 0.194 Uiso 1 1 calc R
C28 C 0.1620(6) 0.2637(2) 0.2064(5) 0.141(2) Uani 1 1 d .
H28A H 0.0830 0.2855 0.1901 0.169 Uiso 1 1 calc R
H28B H 0.1808 0.2506 0.2883 0.169 Uiso 1 1 calc R
C29 C 0.1469(5) 0.2110(2) 0.1223(5) 0.133(2) Uani 1 1 d .
H29A H 0.0765 0.1872 0.1322 0.160 Uiso 1 1 calc R
H29B H 0.1274 0.2243 0.0405 0.160 Uiso 1 1 calc R
C30 C 0.4272(4) 0.09318(15) 0.2607(3) 0.0608(10) Uani 1 1 d .
C31 C 0.6903(5) -0.16021(19) 0.4740(4) 0.1015(15) Uani 1 1 d .
H31A H 0.7136 -0.1256 0.5200 0.152 Uiso 1 1 calc R
H31B H 0.7559 -0.1888 0.4989 0.152 Uiso 1 1 calc R
H31C H 0.6113 -0.1748 0.4856 0.152 Uiso 1 1 calc R
C32 C 0.2134(8) -0.2312(2) -0.2934(4) 0.179(3) Uani 1 1 d .
H32A H 0.1563 -0.2061 -0.3478 0.268 Uiso 1 1 calc R
H32B H 0.1908 -0.2707 -0.3132 0.268 Uiso 1 1 calc R
H32C H 0.2993 -0.2244 -0.2987 0.268 Uiso 1 1 calc R
C33 C -0.2020(4) 0.0213(2) -0.5181(3) 0.0980(14) Uani 1 1 d .
H33A H -0.2474 -0.0145 -0.5200 0.147 Uiso 1 1 calc R
H33B H -0.1569 0.0212 -0.5795 0.147 Uiso 1 1 calc R
H33C H -0.2614 0.0529 -0.5308 0.147 Uiso 1 1 calc R
N1 N 0.2618(3) 0.17713(12) 0.1470(2) 0.0715(9) Uani 1 1 d .
N2 N 0.5019(3) 0.10683(14) 0.3466(3) 0.0827(10) Uani 1 1 d .
O1 O 0.2040(4) -0.21965(11) -0.1743(3) 0.1421(16) Uani 1 1 d .
O2 O 0.6759(3) -0.14756(11) 0.3521(2) 0.0846(8) Uani 1 1 d .

loop_
_atom_site_aniso_label
_atom_site_aniso_U_11
_atom_site_aniso_U_22
_atom_site_aniso_U_33
_atom_site_aniso_U_23
_atom_site_aniso_U_13
_atom_site_aniso_U_12
C2 0.053(2) 0.0467(19) 0.0439(18) 0.0038(15) 0.0131(16) 0.0039(16)
C3 0.059(2) 0.0472(19) 0.0432(18) 0.0027(15) 0.0186(16) 0.0023(16)
C4 0.062(2) 0.052(2) 0.0390(18) 0.0002(15) 0.0124(16) 0.0020(18)
C5 0.073(2) 0.046(2) 0.052(2) -0.0037(16) 0.0165(19) 0.0052(19)
C6 0.069(2) 0.050(2) 0.053(2) 0.0031(16) 0.0134(18) 0.0082(18)
C1 0.059(2) 0.0453(19) 0.0445(18) 0.0000(15) 0.0173(16) -0.0008(17)
C7 0.057(2) 0.051(2) 0.0494(19) 0.0021(16) 0.0164(17) 0.0039(18)
C8 0.068(2) 0.057(2) 0.061(2) 0.0087(18) 0.006(2) -0.0006(19)
C9 0.075(3) 0.075(3) 0.059(2) 0.0153(19) 0.008(2) 0.007(2)
C10 0.063(3) 0.085(3) 0.054(2) 0.001(2) 0.0076(19) 0.014(2)
C11 0.058(2) 0.072(2) 0.062(2) -0.010(2) 0.0087(19) -0.0075(19)
C12 0.061(2) 0.064(2) 0.056(2) 0.0050(17) 0.0190(19) 0.002(2)
C13 0.055(2) 0.0462(19) 0.0451(18) 0.0014(15) 0.0094(15) 0.0008(16)
C18 0.076(3) 0.053(2) 0.050(2) 0.0013(17) 0.0176(18) -0.0005(19)
C17 0.118(3) 0.052(2) 0.065(2) 0.0058(19) 0.024(2) -0.011(2)
C16 0.134(4) 0.046(2) 0.074(3) -0.008(2) 0.025(3) -0.007(2)
C15 0.107(3) 0.057(2) 0.055(2) -0.0094(19) 0.024(2) -0.002(2)
C14 0.081(3) 0.049(2) 0.0489(19) -0.0011(16) 0.0157(18) -0.0014(18)
C19 0.057(2) 0.0439(18) 0.0471(18) 0.0033(15) 0.0135(16) 0.0006(16)
C20 0.068(2) 0.0501(19) 0.0547(19) 0.0061(16) 0.0210(18) 0.0018(19)
C21 0.065(2) 0.054(2) 0.069(2) 0.0029(18) 0.0228(19) 0.0089(19)
C22 0.061(2) 0.045(2) 0.067(2) 0.0109(18) 0.0065(19) 0.0031(18)
C23 0.073(3) 0.054(2) 0.051(2) 0.0094(17) 0.0101(19) 0.004(2)
C24 0.068(2) 0.060(2) 0.053(2) 0.0017(17) 0.0150(18) 0.0095(19)
C25 0.147(5) 0.073(3) 0.101(3) -0.007(3) 0.026(3) -0.023(3)
C26 0.202(7) 0.073(4) 0.151(5) -0.015(3) 0.016(5) -0.035(4)
C27 0.265(9) 0.059(3) 0.139(5) -0.011(3) 0.006(6) 0.035(5)
C28 0.172(6) 0.090(4) 0.149(5) -0.047(4) 0.016(5) 0.030(4)
C29 0.121(4) 0.088(4) 0.167(5) -0.059(3) -0.009(4) 0.037(3)
C30 0.078(3) 0.056(2) 0.048(2) 0.0007(17) 0.016(2) 0.006(2)
C31 0.124(4) 0.090(3) 0.076(3) 0.018(2) -0.001(3) 0.030(3)
C32 0.366(11) 0.078(3) 0.109(4) -0.047(3) 0.090(6) -0.026(5)
C33 0.082(3) 0.129(4) 0.070(3) -0.005(3) -0.006(2) 0.002(3)
N1 0.089(2) 0.0453(17) 0.074(2) -0.0082(15) 0.0091(18) 0.0039(18)
N2 0.096(3) 0.085(2) 0.062(2) -0.0084(18) 0.010(2) -0.003(2)
O1 0.284(5) 0.0453(17) 0.107(2) -0.0197(16) 0.067(3) -0.026(2)
O2 0.095(2) 0.0730(18) 0.0827(19) 0.0235(14) 0.0169(15) 0.0283(16)

loop_
_atom_type_symbol
_atom_type_description
_atom_type_scat_dispersion_real
_atom_type_scat_dispersion_imag
_atom_type_scat_source
C C 0.0033 0.0016 'International Tables Vol C Tables 4.2.6.8 and 6.1.1.4'
H H 0.0000 0.0000 'International Tables Vol C Tables 4.2.6.8 and 6.1.1.4'
N N 0.0061 0.0033 'International Tables Vol C Tables 4.2.6.8 and 6.1.1.4'
O O 0.0106 0.0060 'International Tables Vol C Tables 4.2.6.8 and 6.1.1.4'

loop_
_geom_angle_atom_site_label_1
_geom_angle_atom_site_label_2
_geom_angle_atom_site_label_3
_geom_angle
C3 C2 C1 119.4(3)
C3 C2 C13 119.7(3)
C1 C2 C13 121.0(3)
C2 C3 C4 119.0(3)
C2 C3 C19 121.4(3)
C4 C3 C19 119.6(3)
C5 C4 C3 121.6(3)
C5 C4 C30 118.0(3)
C3 C4 C30 120.4(3)
C6 C5 C4 118.0(3)
C6 C5 N1 123.4(3)
C4 C5 N1 118.6(3)
C5 C6 C1 122.4(3)
C5 C6 H6 118.8
C1 C6 H6 118.8
C6 C1 C2 119.6(3)
C6 C1 C7 117.7(3)
C2 C1 C7 122.7(3)
C12 C7 C8 116.3(3)
C12 C7 C1 123.9(3)
C8 C7 C1 119.8(3)
C9 C8 C7 121.8(3)
C9 C8 H8 119.1
C7 C8 H8 119.1
C10 C9 C8 121.7(3)
C10 C9 H9 119.1
C8 C9 H9 119.1
C9 C10 C11 117.0(3)
C9 C10 C33 121.1(4)
C11 C10 C33 121.8(4)
C12 C11 C10 122.3(3)
C12 C11 H11 118.8
C10 C11 H11 118.8
C11 C12 C7 120.8(3)
C11 C12 H12 119.6
C7 C12 H12 119.6
C18 C13 C14 117.8(3)
C18 C13 C2 121.3(3)
C14 C13 C2 120.9(3)
C17 C18 C13 121.7(3)
C17 C18 H18 119.1
C13 C18 H18 119.1
C18 C17 C16 119.6(3)
C18 C17 H17 120.2
C16 C17 H17 120.2
C15 C16 O1 124.6(4)
C15 C16 C17 119.8(3)
O1 C16 C17 115.6(4)
C16 C15 C14 120.2(3)
C16 C15 H15 119.9
C14 C15 H15 119.9
C15 C14 C13 120.9(3)
C15 C14 H14 119.6
C13 C14 H14 119.6
C24 C19 C20 116.9(3)
C24 C19 C3 121.7(3)
C20 C19 C3 121.3(3)
C21 C20 C19 121.1(3)
C21 C20 H20 119.4
C19 C20 H20 119.4
C20 C21 C22 120.7(3)
C20 C21 H21 119.6
C22 C21 H21 119.6
O2 C22 C23 125.6(3)
O2 C22 C21 115.0(3)
C23 C22 C21 119.5(3)
C22 C23 C24 119.7(3)
C22 C23 H23 120.2
C24 C23 H23 120.2
C23 C24 C19 122.0(3)
C23 C24 H24 119.0
C19 C24 H24 119.0
N1 C25 C26 109.9(4)
N1 C25 H25A 109.7
C26 C25 H25A 109.7
N1 C25 H25B 109.7
C26 C25 H25B 109.7
H25A C25 H25B 108.2
C25 C26 C27 111.0(5)
C25 C26 H26A 109.4
C27 C26 H26A 109.4
C25 C26 H26B 109.4
C27 C26 H26B 109.4
H26A C26 H26B 108.0
C28 C27 C26 109.5(5)
C28 C27 H27A 109.8
C26 C27 H27A 109.8
C28 C27 H27B 109.8
C26 C27 H27B 109.8
H27A C27 H27B 108.2
C27 C28 C29 109.5(6)
C27 C28 H28A 109.8
C29 C28 H28A 109.8
C27 C28 H28B 109.8
C29 C28 H28B 109.8
H28A C28 H28B 108.2
N1 C29 C28 110.8(4)
N1 C29 H29A 109.5
C28 C29 H29A 109.5
N1 C29 H29B 109.5
C28 C29 H29B 109.5
H29A C29 H29B 108.1
N2 C30 C4 178.5(4)
O2 C31 H31A 109.5
O2 C31 H31B 109.5
H31A C31 H31B 109.5
O2 C31 H31C 109.5
H31A C31 H31C 109.5
H31B C31 H31C 109.5
O1 C32 H32A 109.5
O1 C32 H32B 109.5
H32A C32 H32B 109.5
O1 C32 H32C 109.5
H32A C32 H32C 109.5
H32B C32 H32C 109.5
C10 C33 H33A 109.5
C10 C33 H33B 109.5
H33A C33 H33B 109.5
C10 C33 H33C 109.5
H33A C33 H33C 109.5
H33B C33 H33C 109.5
C5 N1 C29 116.5(3)
C5 N1 C25 114.2(3)
C29 N1 C25 111.5(4)
C16 O1 C32 117.5(3)
C22 O2 C31 118.0(3)

loop_
_geom_bond_atom_site_label_1
_geom_bond_atom_site_label_2
_geom_bond_distance
C2 C3 1.409(4)
C2 C1 1.413(4)
C2 C13 1.485(4)
C3 C4 1.412(4)
C3 C19 1.487(4)
C4 C5 1.400(4)
C4 C30 1.420(5)
C5 C6 1.383(4)
C5 N1 1.415(4)
C6 C1 1.388(4)
C6 H6 0.9300
C1 C7 1.485(4)
C7 C12 1.394(5)
C7 C8 1.396(4)
C8 C9 1.372(4)
C8 H8 0.9300
C9 C10 1.372(5)
C9 H9 0.9300
C10 C11 1.377(5)
C10 C33 1.512(5)
C11 C12 1.377(5)
C11 H11 0.9300
C12 H12 0.9300
C13 C18 1.383(4)
C13 C14 1.384(4)
C18 C17 1.365(5)
C18 H18 0.9300
C17 C16 1.380(5)
C17 H17 0.9300
C16 C15 1.368(5)
C16 O1 1.369(4)
C15 C14 1.376(5)
C15 H15 0.9300
C14 H14 0.9300
C19 C24 1.393(4)
C19 C20 1.396(4)
C20 C21 1.371(4)
C20 H20 0.9300
C21 C22 1.383(5)
C21 H21 0.9300
C22 O2 1.365(4)
C22 C23 1.373(5)
C23 C24 1.380(4)
C23 H23 0.9300
C24 H24 0.9300
C25 N1 1.476(5)
C25 C26 1.532(6)
C25 H25A 0.9700
C25 H25B 0.9700
C26 C27 1.544(8)
C26 H26A 0.9700
C26 H26B 0.9700
C27 C28 1.462(9)
C27 H27A 0.9700
C27 H27B 0.9700
C28 C29 1.544(6)
C28 H28A 0.9700
C28 H28B 0.9700
C29 N1 1.437(5)
C29 H29A 0.9700
C29 H29B 0.9700
C30 N2 1.160(4)
C31 O2 1.415(4)
C31 H31A 0.9600
C31 H31B 0.9600
C31 H31C 0.9600
C32 O1 1.436(5)
C32 H32A 0.9600
C32 H32B 0.9600
C32 H32C 0.9600
C33 H33A 0.9600
C33 H33B 0.9600
C33 H33C 0.9600

loop_
_geom_torsion_atom_site_label_1
_geom_torsion_atom_site_label_2
_geom_torsion_atom_site_label_3
_geom_torsion_atom_site_label_4
_geom_torsion
C1 C2 C3 C4 0.1(4)
C13 C2 C3 C4 179.8(3)
C1 C2 C3 C19 -178.8(3)
C13 C2 C3 C19 1.0(4)
C2 C3 C4 C5 1.6(5)
C19 C3 C4 C5 -179.5(3)
C2 C3 C4 C30 -178.0(3)
C19 C3 C4 C30 0.9(5)
C3 C4 C5 C6 -1.4(5)
C30 C4 C5 C6 178.2(3)
C3 C4 C5 N1 178.7(3)
C30 C4 C5 N1 -1.8(5)
C4 C5 C6 C1 -0.5(5)
N1 C5 C6 C1 179.4(3)
C5 C6 C1 C2 2.2(5)
C5 C6 C1 C7 -176.9(3)
C3 C2 C1 C6 -1.9(4)
C13 C2 C1 C6 178.4(3)
C3 C2 C1 C7 177.1(3)
C13 C2 C1 C7 -2.7(5)
C6 C1 C7 C12 -132.2(3)
C2 C1 C7 C12 48.7(5)
C6 C1 C7 C8 47.6(4)
C2 C1 C7 C8 -131.4(3)
C12 C7 C8 C9 0.4(5)
C1 C7 C8 C9 -179.4(3)
C7 C8 C9 C10 -0.6(6)
C8 C9 C10 C11 0.2(5)
C8 C9 C10 C33 179.4(4)
C9 C10 C11 C12 0.3(5)
C33 C10 C11 C12 -178.9(3)
C10 C11 C12 C7 -0.4(5)
C8 C7 C12 C11 0.1(5)
C1 C7 C12 C11 179.9(3)
C3 C2 C13 C18 63.9(4)
C1 C2 C13 C18 -116.4(3)
C3 C2 C13 C14 -116.3(3)
C1 C2 C13 C14 63.5(4)
C14 C13 C18 C17 -0.3(5)
C2 C13 C18 C17 179.5(3)
C13 C18 C17 C16 -0.8(6)
C18 C17 C16 C15 1.8(7)
C18 C17 C16 O1 -179.4(4)
O1 C16 C15 C14 179.7(4)
C17 C16 C15 C14 -1.7(7)
C16 C15 C14 C13 0.5(6)
C18 C13 C14 C15 0.5(5)
C2 C13 C14 C15 -179.3(3)
C2 C3 C19 C24 -125.3(3)
C4 C3 C19 C24 55.8(4)
C2 C3 C19 C20 53.6(4)
C4 C3 C19 C20 -125.2(3)
C24 C19 C20 C21 -2.0(5)
C3 C19 C20 C21 179.0(3)
C19 C20 C21 C22 1.0(5)
C20 C21 C22 O2 -179.6(3)
C20 C21 C22 C23 0.9(5)
O2 C22 C23 C24 179.0(3)
C21 C22 C23 C24 -1.5(5)
C22 C23 C24 C19 0.4(5)
C20 C19 C24 C23 1.4(5)
C3 C19 C24 C23 -179.7(3)
N1 C25 C26 C27 -54.2(6)
C25 C26 C27 C28 55.8(7)
C26 C27 C28 C29 -57.3(7)
C27 C28 C29 N1 61.0(7)
C5 C4 C30 N2 -16(15)
C3 C4 C30 N2 163(15)
C6 C5 N1 C29 28.6(6)
C4 C5 N1 C29 -151.4(4)
C6 C5 N1 C25 -103.8(4)
C4 C5 N1 C25 76.2(4)
C28 C29 N1 C5 165.9(4)
C28 C29 N1 C25 -60.4(6)
C26 C25 N1 C5 -167.9(4)
C26 C25 N1 C29 57.4(5)
C15 C16 O1 C32 -9.4(8)
C17 C16 O1 C32 171.9(5)
C23 C22 O2 C31 -1.4(5)
C21 C22 O2 C31 179.2(3)
